data_1556908
loop_
_publ_author_name
'Dean, Conor'
'Rajkumar, Sundaram'
'Roesner, Stefan'
'Carson, Nessa'
'Clarkson, Guy J.'
'Wills, Martin'
'Jones, Matthew'
'Shipman, Michael'

_publ_section_title
;
 Readily accessible sp<sup>3</sup>-rich cyclic hydrazine frameworks
 exploiting nitrogen fluxionality.
;
_journal_issue 6
_journal_name_full 'Chemical science'
_journal_page_first 1636
_journal_page_last 1642
_journal_paper_doi 10.1039/c9sc04849a
_journal_volume 11
_journal_year 2020
_chemical_formula_moiety 'C20 H23 N3 O3'
_chemical_formula_sum 'C20 H23 N3 O3'
_chemical_formula_weight 353.41
_space_group_crystal_system orthorhombic
_space_group_IT_number 19
_space_group_name_Hall 'P 2ac 2ab'
_space_group_name_H-M_alt 'P 21 21 21'
_atom_sites_solution_hydrogens geom
_atom_sites_solution_primary dual
_audit_creation_date 2019-07-01
_audit_creation_method
;
Olex2 1.2
(compiled 2018.05.29 svn.r3508 for OlexSys, GUI svn.r5506)
;
_audit_update_record
;
2019-07-30 deposited with the CCDC.	2019-12-26 downloaded from the CCDC.
;
_cell_angle_alpha 90
_cell_angle_beta 90
_cell_angle_gamma 90
_cell_formula_units_Z 4
_cell_length_a 7.19100(10)
_cell_length_b 13.50450(10)
_cell_length_c 18.6644(2)
_cell_measurement_reflns_used 7023
_cell_measurement_temperature 150(2)
_cell_measurement_theta_max 73.4330
_cell_measurement_theta_min 3.9980
_cell_volume 1812.52(3)
_computing_cell_refinement 'CrysAlisPro 1.171.40.57a (Rigaku OD, 2019)'
_computing_data_collection 'CrysAlisPro 1.171.40.57a (Rigaku OD, 2019)'
_computing_data_reduction 'CrysAlisPro 1.171.40.57a (Rigaku OD, 2019)'
_computing_molecular_graphics 'Olex2 (Dolomanov et al., 2009)'
_computing_publication_material 'Olex2 (Dolomanov et al., 2009)'
_computing_structure_refinement 'ShelXL (Sheldrick, 2015)'
_computing_structure_solution 'ShelXT (Sheldrick, 2015)'
_diffrn_ambient_environment N~2~
_diffrn_ambient_temperature 150(2)
_diffrn_detector 'CCD plate'
_diffrn_detector_area_resol_mean 5.3046
_diffrn_detector_type AtlasS2
_diffrn_measured_fraction_theta_full 0.999
_diffrn_measured_fraction_theta_max 0.989
_diffrn_measurement_details
;
List of Runs (angles in degrees, time in seconds):

  # Type    Start    End  Width  t~exp~   \w     \q     \k     \f   Frames
#--------------------------------------------------------------------------
  1  \w   -116.00 -17.00   1.00    1.00    --  -41.82 -37.00 150.00   99
  2  \w    -30.00  70.00   1.00    1.00    --   41.82 -57.00 -60.00  100
  3  \w     34.00 133.00   1.00    4.00    --  107.00 -45.00  90.00   99
  4  \w     81.00 178.00   1.00    4.00    --  107.00  45.00 -90.00   97
  5  \w     97.00 178.00   1.00    4.00    --  107.00 125.00-120.00   81
  6  \w    103.00 178.00   1.00    4.00    --  107.00  77.00-150.00   75
  7  \w     34.00 112.00   1.00    4.00    --  107.00-125.00 -90.00   78
  8  \w   -114.00 -14.00   1.00    1.00    --  -41.82 -57.00   0.00  100
  9  \w   -114.00 -14.00   1.00    1.00    --  -41.82 -57.00 -90.00  100
 10  \w     81.00 178.00   1.00    4.00    --  107.00  45.00  90.00   97
 11  \w    103.00 134.00   1.00    4.00    --  107.00  77.00 150.00   31
;
_diffrn_measurement_device 'four-circle diffractometer'
_diffrn_measurement_device_type 'SuperNova, Dual, Cu at home/near, AtlasS2'
_diffrn_measurement_method '\w scans'
_diffrn_orient_matrix_type 'CrysAlisPro convention (1999,Acta A55,543-557)'
_diffrn_orient_matrix_UB_11 0.0062113000
_diffrn_orient_matrix_UB_12 -0.0620429000
_diffrn_orient_matrix_UB_13 0.0692104000
_diffrn_orient_matrix_UB_21 -0.0054221000
_diffrn_orient_matrix_UB_22 0.0956151000
_diffrn_orient_matrix_UB_23 0.0449680000
_diffrn_orient_matrix_UB_31 -0.2141083000
_diffrn_orient_matrix_UB_32 -0.0042433000
_diffrn_orient_matrix_UB_33 0.0009029000
_diffrn_radiation_monochromator mirror
_diffrn_radiation_probe x-ray
_diffrn_radiation_type CuK\a
_diffrn_radiation_wavelength 1.54184
_diffrn_reflns_av_R_equivalents 0.0227
_diffrn_reflns_av_unetI/netI 0.0229
_diffrn_reflns_Laue_measured_fraction_full 0.999
_diffrn_reflns_Laue_measured_fraction_max 0.989
_diffrn_reflns_limit_h_max 6
_diffrn_reflns_limit_h_min -8
_diffrn_reflns_limit_k_max 16
_diffrn_reflns_limit_k_min -16
_diffrn_reflns_limit_l_max 22
_diffrn_reflns_limit_l_min -23
_diffrn_reflns_number 10496
_diffrn_reflns_point_group_measured_fraction_full 0.989
_diffrn_reflns_point_group_measured_fraction_max 0.964
_diffrn_reflns_theta_full 67.684
_diffrn_reflns_theta_max 73.587
_diffrn_reflns_theta_min 4.041
_diffrn_source 'micro-focus sealed X-ray tube'
_diffrn_source_type 'SuperNova (Cu) X-ray Source'
_exptl_absorpt_coefficient_mu 0.716
_exptl_absorpt_correction_T_max 1.00000
_exptl_absorpt_correction_T_min 0.67671
_exptl_absorpt_correction_type multi-scan
_exptl_absorpt_process_details
;
CrysAlisPro 1.171.40.57a (Rigaku Oxford Diffraction, 2019)
Empirical absorption correction using spherical harmonics,
 implemented in SCALE3 ABSPACK scaling algorithm.
;
_exptl_crystal_colour colourless
_exptl_crystal_colour_primary colourless
_exptl_crystal_density_diffrn 1.295
_exptl_crystal_description block
_exptl_crystal_F_000 752
_exptl_crystal_size_max 0.3
_exptl_crystal_size_mid 0.16
_exptl_crystal_size_min 0.08
_refine_diff_density_max 0.137
_refine_diff_density_min -0.237
_refine_diff_density_rms 0.041
_refine_ls_abs_structure_details
;
 Refined as an inversion twin with TWIN and BASF.
 BASF 0.19(26) Shelx 2018
 Hooft y 0.28(9) Olex2

;
_refine_ls_abs_structure_Flack 0.2(3)
_refine_ls_extinction_method none
_refine_ls_goodness_of_fit_ref 0.948
_refine_ls_hydrogen_treatment constr
_refine_ls_matrix_type full
_refine_ls_number_parameters 238
_refine_ls_number_reflns 3514
_refine_ls_number_restraints 0
_refine_ls_restrained_S_all 0.948
_refine_ls_R_factor_all 0.0336
_refine_ls_R_factor_gt 0.0325
_refine_ls_shift/su_max 0.001
_refine_ls_shift/su_mean 0.000
_refine_ls_structure_factor_coef Fsqd
_refine_ls_weighting_details 'w=1/[\s^2^(Fo^2^)+(0.1000P)^2^] where P=(Fo^2^+2Fc^2^)/3'
_refine_ls_weighting_scheme calc
_refine_ls_wR_factor_gt 0.1052
_refine_ls_wR_factor_ref 0.1083
_reflns_Friedel_coverage 0.689
_reflns_Friedel_fraction_full 0.974
_reflns_Friedel_fraction_max 0.929
_reflns_number_gt 3409
_reflns_number_total 3514
_reflns_threshold_expression 'I > 2\s(I)'
_cod_data_source_file c9sc04849a2.cif
_cod_data_source_block cd8
_cod_depositor_comments
;Adding full bibliography for 1556907--1556915.cif.

 Adding full bibliography for 1556907--1556915.cif.
;
_cod_database_code 1556908
_shelx_shelxl_version_number 2018/3
_chemical_oxdiff_formula 'C20 H20 N2 O2'
_shelx_space_group_comment
;
The symmetry employed for this shelxl refinement is uniquely defined
by the following loop, which should always be used as a source of
symmetry information in preference to the above space-group names.
They are only intended as comments.
;
_shelx_estimated_absorpt_t_max 0.945
_shelx_estimated_absorpt_t_min 0.814
_reflns_odcompleteness_completeness 99.29
_reflns_odcompleteness_iscentric 1
_reflns_odcompleteness_theta 72.42
_olex2_refinement_description
;
1. Twinned data refinement
 Scales: 0.8(3)
 0.2(3)
2. Fixed Uiso
 At 1.2 times of:
  All C(H) groups, All C(H,H) groups
 At 1.5 times of:
  All C(H,H,H) groups
3.a Ternary CH refined with riding coordinates:
 C20(H20), C7(H7)
3.b Secondary CH2 refined with riding coordinates:
 C8(H8A,H8B), C19(H19A,H19B), C9(H9A,H9B)
3.c Aromatic/amide H refined with riding coordinates:
 C14(H14), C18(H18), C1(H1), C5(H5), C17(H17), C15(H15), C3(H3), C4(H4), C2(H2)
3.d Idealised Me refined as rotating group:
 C21(H21A,H21B,H21C), C22(H22A,H22B,H22C)
;
_olex2_submission_special_instructions 'No special instructions were received'
_oxdiff_exptl_absorpt_empirical_details
;
Empirical correction (ABSPACK) includes:
- Absorption correction using spherical harmonics
- Frame scaling
;
_oxdiff_exptl_absorpt_empirical_full_max 1.395
_oxdiff_exptl_absorpt_empirical_full_min 0.682

loop_
_space_group_symop_operation_xyz
'x, y, z'
'-x+1/2, -y, z+1/2'
'-x, y+1/2, -z+1/2'
'x+1/2, -y+1/2, -z'

loop_
_atom_site_label
_atom_site_type_symbol
_atom_site_fract_x
_atom_site_fract_y
_atom_site_fract_z
_atom_site_U_iso_or_equiv
_atom_site_adp_type
_atom_site_occupancy
_atom_site_site_symmetry_order
_atom_site_calc_flag
_atom_site_refinement_flags_posn
O12 O 0.6361(2) 0.75859(9) 0.54680(7) 0.0294(3) Uani 1 1 d .
N10 N 0.6513(2) 0.50009(10) 0.57967(7) 0.0220(3) Uani 1 1 d .
N11 N 0.6645(2) 0.59228(10) 0.54284(7) 0.0224(3) Uani 1 1 d .
O16B O -0.0428(3) 0.66460(15) 0.80750(10) 0.0572(5) Uani 1 1 d .
N16 N 0.1247(3) 0.65591(14) 0.81747(10) 0.0446(5) Uani 1 1 d .
O16A O 0.1966(3) 0.6451(2) 0.87647(10) 0.0741(7) Uani 1 1 d .
C12 C 0.6029(2) 0.67675(12) 0.57291(9) 0.0221(3) Uani 1 1 d .
C6 C 0.7070(2) 0.58916(12) 0.41056(9) 0.0240(4) Uani 1 1 d .
C8 C 0.9162(2) 0.49778(13) 0.50076(10) 0.0289(4) Uani 1 1 d .
H8A H 0.895540 0.445257 0.464623 0.035 Uiso 1 1 calc R
H8B H 1.050423 0.514008 0.502360 0.035 Uiso 1 1 calc R
C13 C 0.4801(3) 0.66577(11) 0.63781(8) 0.0230(3) Uani 1 1 d .
C19 C 0.5192(2) 0.43331(11) 0.54224(9) 0.0233(3) Uani 1 1 d .
H19A H 0.579846 0.405035 0.499235 0.028 Uiso 1 1 calc R
H19B H 0.409307 0.471602 0.526381 0.028 Uiso 1 1 calc R
C14 C 0.5559(3) 0.65619(14) 0.70608(9) 0.0300(4) Uani 1 1 d .
H14 H 0.686957 0.652749 0.712102 0.036 Uiso 1 1 calc R
C18 C 0.2884(3) 0.67117(13) 0.62852(10) 0.0275(4) Uani 1 1 d .
H18 H 0.237767 0.678016 0.581777 0.033 Uiso 1 1 calc R
C1 C 0.5192(3) 0.60988(13) 0.40130(9) 0.0270(4) Uani 1 1 d .
H1 H 0.443864 0.624441 0.441763 0.032 Uiso 1 1 calc R
C20 C 0.4570(3) 0.34948(12) 0.59186(9) 0.0257(4) Uani 1 1 d .
H20 H 0.569482 0.315350 0.611471 0.031 Uiso 1 1 calc R
C7 C 0.7988(2) 0.59080(12) 0.48360(9) 0.0226(4) Uani 1 1 d .
H7 H 0.880008 0.650713 0.487061 0.027 Uiso 1 1 calc R
C5 C 0.8155(3) 0.57019(14) 0.34978(11) 0.0327(4) Uani 1 1 d .
H5 H 0.944621 0.557187 0.355101 0.039 Uiso 1 1 calc R
C17 C 0.1714(3) 0.66658(13) 0.68735(10) 0.0298(4) Uani 1 1 d .
H17 H 0.040255 0.669854 0.681579 0.036 Uiso 1 1 calc R
C16 C 0.2495(3) 0.65716(14) 0.75450(10) 0.0306(4) Uani 1 1 d .
C15 C 0.4398(3) 0.65167(14) 0.76522(10) 0.0337(4) Uani 1 1 d .
H15 H 0.489679 0.644960 0.812108 0.040 Uiso 1 1 calc R
C9 C 0.8453(2) 0.46523(12) 0.57503(10) 0.0265(4) Uani 1 1 d .
H9A H 0.850879 0.392281 0.579781 0.032 Uiso 1 1 calc R
H9B H 0.921595 0.495299 0.613443 0.032 Uiso 1 1 calc R
C3 C 0.5494(3) 0.58949(17) 0.27362(11) 0.0395(5) Uani 1 1 d .
H3 H 0.495373 0.589087 0.227181 0.047 Uiso 1 1 calc R
C4 C 0.7371(4) 0.57014(17) 0.28209(11) 0.0404(5) Uani 1 1 d .
H4 H 0.812214 0.556794 0.241353 0.048 Uiso 1 1 calc R
C21 C 0.3419(3) 0.38970(14) 0.65379(10) 0.0331(4) Uani 1 1 d .
H21A H 0.413696 0.440167 0.679467 0.050 Uiso 1 1 calc GR
H21B H 0.310752 0.335571 0.686632 0.050 Uiso 1 1 calc GR
H21C H 0.227280 0.419259 0.635144 0.050 Uiso 1 1 calc GR
C2 C 0.4409(3) 0.60943(14) 0.33307(10) 0.0339(4) Uani 1 1 d .
H2 H 0.312060 0.622899 0.327324 0.041 Uiso 1 1 calc R
C22 C 0.3420(4) 0.27514(14) 0.54917(11) 0.0412(5) Uani 1 1 d .
H22A H 0.238850 0.309547 0.525571 0.062 Uiso 1 1 calc GR
H22B H 0.292556 0.224515 0.581593 0.062 Uiso 1 1 calc GR
H22C H 0.420824 0.243615 0.512901 0.062 Uiso 1 1 calc GR

loop_
_atom_site_aniso_label
_atom_site_aniso_U_11
_atom_site_aniso_U_22
_atom_site_aniso_U_33
_atom_site_aniso_U_23
_atom_site_aniso_U_13
_atom_site_aniso_U_12
O12 0.0308(7) 0.0209(5) 0.0367(6) 0.0039(5) 0.0037(6) 0.0016(5)
N10 0.0240(7) 0.0184(6) 0.0236(6) 0.0013(5) -0.0013(6) -0.0007(6)
N11 0.0245(7) 0.0201(6) 0.0227(7) 0.0010(5) 0.0026(6) 0.0001(5)
O16B 0.0449(10) 0.0642(10) 0.0626(11) -0.0036(9) 0.0275(9) 0.0016(9)
N16 0.0564(13) 0.0417(9) 0.0357(9) -0.0133(7) 0.0161(9) -0.0129(9)
O16A 0.0741(14) 0.1173(18) 0.0309(9) -0.0148(9) 0.0135(8) -0.0373(14)
C12 0.0188(8) 0.0214(7) 0.0260(7) -0.0020(6) -0.0034(6) 0.0007(6)
C6 0.0244(9) 0.0215(7) 0.0262(8) 0.0005(6) 0.0022(6) 0.0001(6)
C8 0.0218(9) 0.0316(8) 0.0333(9) 0.0038(7) 0.0025(7) 0.0044(7)
C13 0.0258(8) 0.0180(6) 0.0252(8) -0.0035(6) 0.0008(6) 0.0020(6)
C19 0.0230(8) 0.0231(7) 0.0237(7) -0.0013(6) -0.0010(6) -0.0014(6)
C14 0.0275(9) 0.0354(8) 0.0270(8) -0.0015(7) -0.0032(7) 0.0015(8)
C18 0.0266(9) 0.0275(8) 0.0285(8) -0.0013(7) -0.0005(7) 0.0006(7)
C1 0.0248(9) 0.0285(8) 0.0278(8) 0.0003(6) 0.0030(7) 0.0007(7)
C20 0.0248(8) 0.0228(7) 0.0295(8) 0.0032(6) 0.0023(6) -0.0001(7)
C7 0.0182(8) 0.0233(7) 0.0264(8) 0.0003(6) 0.0034(6) -0.0010(6)
C5 0.0281(10) 0.0383(9) 0.0318(9) -0.0017(7) 0.0056(8) 0.0053(8)
C17 0.0241(9) 0.0297(8) 0.0357(9) -0.0028(7) 0.0040(7) 0.0008(8)
C16 0.0370(10) 0.0252(8) 0.0295(9) -0.0060(7) 0.0081(8) -0.0038(7)
C15 0.0416(11) 0.0358(9) 0.0237(8) -0.0034(7) -0.0001(8) -0.0009(8)
C9 0.0242(9) 0.0257(7) 0.0294(8) 0.0027(6) -0.0023(7) 0.0028(7)
C3 0.0450(12) 0.0453(10) 0.0281(9) -0.0052(8) -0.0058(8) 0.0035(10)
C4 0.0473(12) 0.0479(11) 0.0261(9) -0.0041(8) 0.0083(9) 0.0087(10)
C21 0.0327(11) 0.0330(8) 0.0336(9) 0.0020(7) 0.0075(8) -0.0019(8)
C2 0.0272(10) 0.0396(9) 0.0350(9) 0.0007(8) -0.0046(8) 0.0023(8)
C22 0.0499(13) 0.0309(9) 0.0426(10) -0.0041(7) 0.0066(10) -0.0155(9)

loop_
_atom_type_symbol
_atom_type_description
_atom_type_scat_dispersion_real
_atom_type_scat_dispersion_imag
_atom_type_scat_source
C C 0.0181 0.0091 'International Tables Vol C Tables 4.2.6.8 and 6.1.1.4'
H H 0.0000 0.0000 'International Tables Vol C Tables 4.2.6.8 and 6.1.1.4'
N N 0.0311 0.0180 'International Tables Vol C Tables 4.2.6.8 and 6.1.1.4'
O O 0.0492 0.0322 'International Tables Vol C Tables 4.2.6.8 and 6.1.1.4'

loop_
_geom_angle_atom_site_label_1
_geom_angle_atom_site_label_2
_geom_angle_atom_site_label_3
_geom_angle
N11 N10 C19 110.26(13)
N11 N10 C9 100.82(13)
C9 N10 C19 112.56(13)
N10 N11 C7 113.27(12)
C12 N11 N10 121.15(14)
C12 N11 C7 122.81(13)
O16B N16 O16A 124.3(2)
O16B N16 C16 118.4(2)
O16A N16 C16 117.4(2)
O12 C12 N11 122.13(15)
O12 C12 C13 121.35(14)
N11 C12 C13 116.40(14)
C1 C6 C7 122.16(16)
C1 C6 C5 118.53(17)
C5 C6 C7 119.26(15)
H8A C8 H8B 109.0
C7 C8 H8A 111.0
C7 C8 H8B 111.0
C9 C8 H8A 111.0
C9 C8 H8B 111.0
C9 C8 C7 103.71(14)
C14 C13 C12 121.03(16)
C18 C13 C12 118.40(15)
C18 C13 C14 120.47(17)
N10 C19 H19A 109.5
N10 C19 H19B 109.5
N10 C19 C20 110.60(14)
H19A C19 H19B 108.1
C20 C19 H19A 109.5
C20 C19 H19B 109.5
C13 C14 H14 120.1
C15 C14 C13 119.82(18)
C15 C14 H14 120.1
C13 C18 H18 120.0
C17 C18 C13 120.07(17)
C17 C18 H18 120.0
C6 C1 H1 119.8
C6 C1 C2 120.39(17)
C2 C1 H1 119.8
C19 C20 H20 109.0
C21 C20 C19 110.78(14)
C21 C20 H20 109.0
C21 C20 C22 109.68(17)
C22 C20 C19 109.23(14)
C22 C20 H20 109.0
N11 C7 C6 113.04(14)
N11 C7 C8 102.37(13)
N11 C7 H7 108.9
C6 C7 C8 114.35(14)
C6 C7 H7 108.9
C8 C7 H7 108.9
C6 C5 H5 119.6
C4 C5 C6 120.83(18)
C4 C5 H5 119.6
C18 C17 H17 120.8
C16 C17 C18 118.50(17)
C16 C17 H17 120.8
C17 C16 N16 118.45(18)
C17 C16 C15 122.57(18)
C15 C16 N16 118.96(18)
C14 C15 C16 118.56(18)
C14 C15 H15 120.7
C16 C15 H15 120.7
N10 C9 C8 105.96(14)
N10 C9 H9A 110.5
N10 C9 H9B 110.5
C8 C9 H9A 110.5
C8 C9 H9B 110.5
H9A C9 H9B 108.7
C4 C3 H3 120.1
C2 C3 H3 120.1
C2 C3 C4 119.71(18)
C5 C4 H4 119.9
C3 C4 C5 120.12(18)
C3 C4 H4 119.9
C20 C21 H21A 109.5
C20 C21 H21B 109.5
C20 C21 H21C 109.5
H21A C21 H21B 109.5
H21A C21 H21C 109.5
H21B C21 H21C 109.5
C1 C2 H2 119.8
C3 C2 C1 120.41(18)
C3 C2 H2 119.8
C20 C22 H22A 109.5
C20 C22 H22B 109.5
C20 C22 H22C 109.5
H22A C22 H22B 109.5
H22A C22 H22C 109.5
H22B C22 H22C 109.5

loop_
_geom_bond_atom_site_label_1
_geom_bond_atom_site_label_2
_geom_bond_distance
O12 C12 1.231(2)
N10 N11 1.4253(18)
N10 C19 1.484(2)
N10 C9 1.475(2)
N11 C12 1.346(2)
N11 C7 1.468(2)
O16B N16 1.225(3)
N16 O16A 1.225(3)
N16 C16 1.479(2)
C12 C13 1.506(2)
C6 C1 1.390(3)
C6 C7 1.515(2)
C6 C5 1.401(2)
C8 H8A 0.9900
C8 H8B 0.9900
C8 C7 1.547(2)
C8 C9 1.541(2)
C13 C14 1.392(2)
C13 C18 1.391(3)
C19 H19A 0.9900
C19 H19B 0.9900
C19 C20 1.529(2)
C14 H14 0.9500
C14 C15 1.385(3)
C18 H18 0.9500
C18 C17 1.385(3)
C1 H1 0.9500
C1 C2 1.393(3)
C20 H20 1.0000
C20 C21 1.522(3)
C20 C22 1.525(3)
C7 H7 1.0000
C5 H5 0.9500
C5 C4 1.384(3)
C17 H17 0.9500
C17 C16 1.379(3)
C16 C15 1.386(3)
C15 H15 0.9500
C9 H9A 0.9900
C9 H9B 0.9900
C3 H3 0.9500
C3 C4 1.384(3)
C3 C2 1.383(3)
C4 H4 0.9500
C21 H21A 0.9800
C21 H21B 0.9800
C21 H21C 0.9800
C2 H2 0.9500
C22 H22A 0.9800
C22 H22B 0.9800
C22 H22C 0.9800

loop_
_twin_individual_id
_twin_individual_mass_fraction_refined
1 0.8(3)
2 0.2(3)
